data_7151612
loop_
_publ_author_name
'Yamamura, Kimiaki'
'Houda, Yuuko'
'Hashimoto, Masao'
'Kimura, Takatomo'
'Kamezawa, Makoto'
'Otani, Takehiko'

_publ_section_title
;
 An efficient novel synthesis of beta-(azuleno[1,2-b]benzothienyl)- and
 beta-(azuleno[2,1-b]benzothienyl)-alpha,beta-unsaturated ketones by
 the tropylium ion-mediated intramolecular furan ring-opening reaction
 and X-ray investigation of methyl ketone derivative
;
_journal_coden_ASTM OBCRAK
_journal_issue 9
_journal_name_full 'Organic & Biomolecular Chemistry'
_journal_page_first 1413
_journal_page_last 1418
_journal_paper_doi 10.1039/b401579g
_journal_volume 2
_journal_year 2004
_chemical_formula_moiety 'benzothiophene, azulene, carbonyl'
_chemical_formula_sum 'C20 H14 O S'
_chemical_formula_weight 302.3
_chemical_melting_point 431
_chemical_name_common (E)-4-(11-azuleno(1,2-b)benzothiophenyl)-3-butene-2-one
_chemical_name_systematic (E)-4-(11-azuleno[1,2-b]benzothiophenyl)-3-butene-2-one
_space_group_IT_number 29
_symmetry_cell_setting orthorhombic
_symmetry_space_group_name_Hall 'P 2c -2ac'
_symmetry_space_group_name_H-M 'P c a 21'
_atom_sites_solution_hydrogens geom
_atom_sites_solution_primary direct
_atom_sites_solution_secondary difmap
_audit_creation_method SHELXL-97
_cell_angle_alpha 90.00
_cell_angle_beta 90.00
_cell_angle_gamma 90.00
_cell_formula_units_Z 8
_cell_length_a 18.905(3)
_cell_length_b 4.7718(7)
_cell_length_c 33.799(5)
_cell_measurement_temperature 298(2)
_cell_volume 3049.0(8)
_computing_structure_refinement 'SHELXL-97 (Sheldrick, 1997)'
_computing_structure_solution 'SHELXS-97 (Sheldrick, 1990)'
_diffrn_ambient_temperature 298(2)
_diffrn_measured_fraction_theta_full 0.927
_diffrn_measured_fraction_theta_max 0.927
_diffrn_measurement_device_type 'CCD area detector'
_diffrn_measurement_method 'phi and omega scans'
_diffrn_radiation_monochromator graphite
_diffrn_radiation_source 'fine-focus sealed tube'
_diffrn_radiation_type MoK\a
_diffrn_radiation_wavelength 0.71073
_diffrn_reflns_av_R_equivalents 0.0869
_diffrn_reflns_av_sigmaI/netI 0.1119
_diffrn_reflns_limit_h_max 18
_diffrn_reflns_limit_h_min -23
_diffrn_reflns_limit_k_max 6
_diffrn_reflns_limit_k_min -6
_diffrn_reflns_limit_l_max 38
_diffrn_reflns_limit_l_min -41
_diffrn_reflns_number 15383
_diffrn_reflns_theta_full 27.28
_diffrn_reflns_theta_max 27.28
_diffrn_reflns_theta_min 2.24
_exptl_absorpt_coefficient_mu 0.211
_exptl_absorpt_correction_type none
_exptl_crystal_density_diffrn 1.317
_exptl_crystal_density_method 'not measured'
_exptl_crystal_description plate
_exptl_crystal_F_000 1264
_exptl_crystal_size_max 0.5
_exptl_crystal_size_mid 0.4
_exptl_crystal_size_min 0.1
_refine_diff_density_max 0.633
_refine_diff_density_min -0.224
_refine_diff_density_rms 0.072
_refine_ls_abs_structure_details 'Flack H D (1983), Acta Cryst. A39, 876-881'
_refine_ls_abs_structure_Flack 0.60(16)
_refine_ls_extinction_method none
_refine_ls_goodness_of_fit_ref 0.917
_refine_ls_hydrogen_treatment mixed
_refine_ls_matrix_type full
_refine_ls_number_parameters 392
_refine_ls_number_reflns 5720
_refine_ls_number_restraints 1
_refine_ls_restrained_S_all 0.917
_refine_ls_R_factor_all 0.1765
_refine_ls_R_factor_gt 0.0827
_refine_ls_shift/su_max 0.002
_refine_ls_shift/su_mean 0.000
_refine_ls_structure_factor_coef Fsqd
_refine_ls_weighting_details 'calc w=1/[\s^2^(Fo^2^)+(0.1310P)^2^+0.0000P] where P=(Fo^2^+2Fc^2^)/3'
_refine_ls_weighting_scheme calc
_refine_ls_wR_factor_gt 0.1934
_refine_ls_wR_factor_ref 0.2379
_reflns_number_gt 2635
_reflns_number_total 5720
_reflns_threshold_expression >2sigma(I)
_cod_data_source_file b401579g.txt
_cod_data_source_block azul-4a
_cod_original_sg_symbol_H-M Pca2(1)
_cod_database_code 7151612

loop_
_symmetry_equiv_pos_as_xyz
'x, y, z'
'-x, -y, z+1/2'
'x+1/2, -y, z'
'-x+1/2, y, z+1/2'

loop_
_atom_site_label
_atom_site_type_symbol
_atom_site_fract_x
_atom_site_fract_y
_atom_site_fract_z
_atom_site_U_iso_or_equiv
_atom_site_adp_type
_atom_site_occupancy
_atom_site_symmetry_multiplicity
_atom_site_calc_flag
_atom_site_refinement_flags
_atom_site_disorder_assembly
_atom_site_disorder_group
C101 C 0.6851(4) -0.0746(16) 0.1568(2) 0.056(2) Uani 1 1 d . . .
C102 C 0.6354(4) -0.2547(16) 0.1731(2) 0.061(2) Uani 1 1 d . . .
H102 H 0.6296 -0.2691 0.2004 0.073 Uiso 1 1 calc R . .
C103 C 0.5954(5) -0.4102(19) 0.1475(3) 0.074(2) Uani 1 1 d . . .
H103 H 0.5610 -0.5299 0.1576 0.089 Uiso 1 1 calc R . .
C104 C 0.6050(4) -0.3931(17) 0.1066(3) 0.074(3) Uani 1 1 d . . .
H104 H 0.5779 -0.5055 0.0900 0.089 Uiso 1 1 calc R . .
C105 C 0.6532(4) -0.215(2) 0.0907(2) 0.070(2) Uani 1 1 d . . .
H105 H 0.6579 -0.2033 0.0634 0.084 Uiso 1 1 calc R . .
C106 C 0.6964(4) -0.0468(15) 0.1153(3) 0.055(2) Uani 1 1 d . . .
C107 C 0.7519(4) 0.1536(15) 0.1069(3) 0.055(2) Uani 1 1 d . . .
C108 C 0.7884(4) 0.2781(17) 0.0746(2) 0.057(2) Uani 1 1 d . . .
C109 C 0.8374(4) 0.4661(15) 0.0892(2) 0.0487(18) Uani 1 1 d . . .
C110 C 0.8823(4) 0.6306(16) 0.0682(2) 0.055(2) Uani 1 1 d . . .
H110 H 0.8794 0.6088 0.0409 0.066 Uiso 1 1 calc R . .
C111 C 0.9324(4) 0.8282(18) 0.0808(3) 0.074(3) Uani 1 1 d . . .
H111 H 0.9573 0.9207 0.0610 0.089 Uiso 1 1 calc R . .
C112 C 0.9491(5) 0.9017(17) 0.1195(3) 0.076(2) Uani 1 1 d . . .
H112 H 0.9844 1.0364 0.1222 0.091 Uiso 1 1 calc R . .
C113 C 0.9209(5) 0.8035(19) 0.1543(3) 0.072(3) Uani 1 1 d . . .
H113 H 0.9401 0.8824 0.1770 0.087 Uiso 1 1 calc R . .
C114 C 0.8707(4) 0.6142(16) 0.1608(2) 0.056(2) Uani 1 1 d . . .
H114 H 0.8602 0.5777 0.1872 0.067 Uiso 1 1 calc R . .
C115 C 0.8319(4) 0.4641(16) 0.1330(2) 0.0498(17) Uani 1 1 d . . .
C116 C 0.7798(3) 0.2667(16) 0.1418(2) 0.0501(19) Uani 1 1 d . . .
C117 C 0.7759(5) 0.190(2) 0.0329(3) 0.100(4) Uani 1 1 d . . .
H117 H 0.7312 0.1099 0.0307 0.120 Uiso 1 1 calc R . .
C119 C 0.7703(11) 0.031(4) -0.0332(4) 0.148(7) Uani 1 1 d . . .
C120 C 0.8134(11) 0.143(4) -0.0624(6) 0.212(9) Uani 1 1 d . . .
H123 H 0.7947 0.0947 -0.0880 0.318 Uiso 1 1 calc R . .
H122 H 0.8603 0.0674 -0.0598 0.318 Uiso 1 1 calc R . .
H121 H 0.8150 0.3427 -0.0598 0.318 Uiso 1 1 calc R . .
C201 C 0.5293(4) 0.4363(16) 0.2735(2) 0.057(2) Uani 1 1 d . . .
C202 C 0.5801(4) 0.2544(18) 0.2591(2) 0.061(2) Uani 1 1 d . . .
H202 H 0.5879 0.2405 0.2320 0.073 Uiso 1 1 calc R . .
C203 C 0.6194(4) 0.0926(17) 0.2853(4) 0.072(2) Uani 1 1 d . . .
H203 H 0.6539 -0.0266 0.2752 0.086 Uiso 1 1 calc R . .
C204 C 0.6094(5) 0.1020(18) 0.3251(3) 0.076(2) Uani 1 1 d . . .
H204 H 0.6356 -0.0134 0.3417 0.091 Uiso 1 1 calc R . .
C205 C 0.5596(4) 0.2851(16) 0.3408(3) 0.060(2) Uani 1 1 d . . .
H205 H 0.5537 0.2943 0.3680 0.072 Uiso 1 1 calc R . .
C206 C 0.5190(4) 0.4520(15) 0.3169(2) 0.0498(19) Uani 1 1 d . . .
C207 C 0.4648(4) 0.6604(14) 0.3246(2) 0.054(2) Uani 1 1 d . . .
C208 C 0.4293(4) 0.7790(16) 0.3578(2) 0.059(2) Uani 1 1 d . . .
C209 C 0.3777(4) 0.9743(17) 0.3413(2) 0.058(2) Uani 1 1 d . . .
C210 C 0.3321(5) 1.1414(17) 0.3644(3) 0.068(2) Uani 1 1 d . . .
H210 H 0.3353 1.1198 0.3917 0.082 Uiso 1 1 calc R . .
C211 C 0.2841(5) 1.3300(19) 0.3512(3) 0.078(3) Uani 1 1 d . . .
H211 H 0.2602 1.4251 0.3712 0.094 Uiso 1 1 calc R . .
C212 C 0.2638(5) 1.4078(18) 0.3127(3) 0.074(2) Uani 1 1 d . . .
H212 H 0.2277 1.5391 0.3106 0.089 Uiso 1 1 calc R . .
C213 C 0.2923(4) 1.3085(18) 0.2777(3) 0.068(2) Uani 1 1 d . . .
H213 H 0.2738 1.3871 0.2548 0.081 Uiso 1 1 calc R . .
C214 C 0.3428(4) 1.1158(18) 0.2720(2) 0.064(2) Uani 1 1 d . . .
H214 H 0.3525 1.0774 0.2456 0.077 Uiso 1 1 calc R . .
C215 C 0.3823(4) 0.9659(16) 0.2983(2) 0.055(2) Uani 1 1 d . . .
C216 C 0.4370(3) 0.7658(14) 0.2898(2) 0.0440(17) Uani 1 1 d . . .
C217 C 0.4407(6) 0.729(2) 0.3984(3) 0.092(3) Uani 1 1 d . . .
H217 H 0.4008 0.7681 0.4136 0.111 Uiso 1 1 calc R . .
C218 C 0.4912(8) 0.646(4) 0.4189(3) 0.174(7) Uani 1 1 d . . .
H218 H 0.5340 0.6037 0.4067 0.209 Uiso 1 1 calc R . .
C219 C 0.4842(12) 0.611(4) 0.4654(4) 0.176(8) Uani 1 1 d . . .
C220 C 0.4288(9) 0.638(5) 0.4914(5) 0.211(10) Uani 1 1 d . . .
H223 H 0.4415 0.5568 0.5164 0.317 Uiso 1 1 calc R . .
H221 H 0.3880 0.5445 0.4810 0.317 Uiso 1 1 calc R . .
H222 H 0.4183 0.8336 0.4951 0.317 Uiso 1 1 calc R . .
O2 O 0.5477(8) 0.592(3) 0.4752(3) 0.242(8) Uani 1 1 d . . .
O1 O 0.7276(7) -0.101(4) -0.0433(3) 0.249(9) Uani 1 1 d . . .
S1 S 0.74174(11) 0.1391(4) 0.18467(6) 0.0617(6) Uani 1 1 d . . .
S2 S 0.47362(11) 0.6401(4) 0.24707(5) 0.0639(6) Uani 1 1 d . . .
C118 C 0.8012(10) 0.188(4) 0.0044(5) 0.174(6) Uiso 1 1 d . . .
H118 H 0.8437 0.2844 0.0017 0.208 Uiso 1 1 calc R . .

loop_
_atom_site_aniso_label
_atom_site_aniso_U_11
_atom_site_aniso_U_22
_atom_site_aniso_U_33
_atom_site_aniso_U_23
_atom_site_aniso_U_13
_atom_site_aniso_U_12
C101 0.044(4) 0.057(5) 0.066(5) 0.000(4) 0.006(4) 0.022(4)
C102 0.059(5) 0.054(5) 0.070(6) 0.009(4) 0.015(4) -0.001(4)
C103 0.074(6) 0.059(5) 0.091(7) 0.023(5) 0.023(6) 0.004(5)
C104 0.050(5) 0.056(5) 0.116(8) -0.025(5) 0.009(5) -0.008(4)
C105 0.055(5) 0.089(6) 0.065(5) -0.021(5) -0.013(4) -0.004(5)
C106 0.038(4) 0.042(4) 0.087(6) 0.007(4) 0.014(4) 0.010(4)
C107 0.053(5) 0.053(5) 0.061(5) -0.004(4) 0.002(4) 0.028(4)
C108 0.064(5) 0.061(5) 0.046(4) -0.004(4) 0.006(4) 0.025(4)
C109 0.054(5) 0.036(4) 0.056(4) -0.002(4) 0.002(4) 0.010(4)
C110 0.055(5) 0.050(5) 0.059(5) 0.008(4) 0.003(4) 0.017(5)
C111 0.058(5) 0.058(5) 0.106(7) 0.016(5) 0.026(5) -0.002(5)
C112 0.067(6) 0.055(5) 0.106(8) -0.009(5) -0.006(6) 0.006(4)
C113 0.067(6) 0.068(6) 0.081(7) -0.015(5) -0.018(5) 0.015(5)
C114 0.057(5) 0.037(4) 0.074(5) -0.003(4) 0.007(4) 0.012(4)
C115 0.044(4) 0.052(4) 0.053(4) -0.002(3) -0.004(3) 0.013(4)
C116 0.042(4) 0.055(5) 0.054(4) -0.004(4) -0.006(4) 0.014(4)
C117 0.095(7) 0.139(9) 0.065(6) 0.045(6) 0.026(5) 0.049(7)
C119 0.193(18) 0.206(17) 0.044(7) -0.046(8) -0.052(9) 0.067(14)
C120 0.27(2) 0.223(19) 0.148(15) -0.019(15) -0.112(17) -0.053(17)
C201 0.055(5) 0.042(4) 0.075(5) -0.004(4) -0.008(4) -0.014(4)
C202 0.057(5) 0.066(5) 0.059(5) -0.016(4) 0.003(4) -0.010(5)
C203 0.045(4) 0.049(5) 0.121(8) -0.014(5) 0.011(5) 0.005(4)
C204 0.071(6) 0.058(5) 0.098(7) -0.001(5) -0.020(5) -0.007(5)
C205 0.058(5) 0.046(5) 0.077(5) -0.005(4) -0.009(4) 0.012(4)
C206 0.039(4) 0.046(4) 0.065(5) -0.003(4) -0.005(4) -0.012(4)
C207 0.060(5) 0.040(4) 0.060(5) -0.007(4) -0.005(4) -0.012(4)
C208 0.061(6) 0.053(5) 0.062(5) -0.002(4) 0.011(4) -0.012(4)
C209 0.055(5) 0.052(5) 0.067(5) -0.002(4) 0.008(4) -0.017(4)
C210 0.072(6) 0.056(5) 0.075(5) 0.000(4) 0.014(4) 0.014(5)
C211 0.079(7) 0.066(6) 0.090(7) -0.012(6) 0.024(5) -0.013(5)
C212 0.054(5) 0.064(6) 0.105(8) 0.003(5) 0.006(5) 0.001(4)
C213 0.051(5) 0.056(5) 0.095(7) 0.019(5) 0.004(5) -0.001(5)
C214 0.050(5) 0.070(6) 0.072(5) 0.001(5) -0.009(4) -0.021(5)
C215 0.074(6) 0.045(4) 0.047(5) 0.001(3) -0.012(4) -0.016(4)
C216 0.042(4) 0.040(4) 0.050(4) -0.007(4) 0.000(3) -0.012(4)
C217 0.126(8) 0.099(7) 0.052(5) 0.024(5) -0.033(5) -0.039(6)
C218 0.190(14) 0.29(2) 0.046(6) -0.027(8) -0.024(7) 0.052(14)
C219 0.23(2) 0.232(18) 0.065(8) 0.002(9) -0.079(11) 0.086(15)
C220 0.145(14) 0.35(3) 0.135(14) -0.061(16) -0.007(10) 0.026(15)
O2 0.266(15) 0.38(2) 0.081(7) 0.014(9) -0.016(8) 0.151(15)
O1 0.192(12) 0.49(3) 0.069(6) 0.020(9) -0.030(6) -0.123(14)
S1 0.0694(14) 0.0647(13) 0.0509(10) 0.0039(11) 0.0017(10) 0.0035(11)
S2 0.0741(14) 0.0642(14) 0.0535(11) -0.0041(11) 0.0037(10) -0.0074(11)

loop_
_atom_type_symbol
_atom_type_description
_atom_type_scat_dispersion_real
_atom_type_scat_dispersion_imag
_atom_type_scat_source
C C 0.0033 0.0016 'International Tables Vol C Tables 4.2.6.8 and 6.1.1.4'
H H 0.0000 0.0000 'International Tables Vol C Tables 4.2.6.8 and 6.1.1.4'
O O 0.0106 0.0060 'International Tables Vol C Tables 4.2.6.8 and 6.1.1.4'
S S 0.1246 0.1234 'International Tables Vol C Tables 4.2.6.8 and 6.1.1.4'

loop_
_geom_angle_atom_site_label_1
_geom_angle_atom_site_label_2
_geom_angle_atom_site_label_3
_geom_angle
_geom_angle_site_symmetry_1
_geom_angle_site_symmetry_3
_geom_angle_publ_flag
C102 C101 C106 123.4(7) . . ?
C102 C101 S1 124.0(6) . . ?
C106 C101 S1 112.6(6) . . ?
C103 C102 C101 117.3(8) . . ?
C102 C103 C104 121.5(8) . . ?
C105 C104 C103 121.0(8) . . ?
C104 C105 C106 120.7(8) . . ?
C105 C106 C101 116.1(7) . . ?
C105 C106 C107 132.6(8) . . ?
C101 C106 C107 111.3(7) . . ?
C116 C107 C108 107.7(7) . . ?
C116 C107 C106 111.1(7) . . ?
C108 C107 C106 141.2(8) . . ?
C109 C108 C107 108.9(7) . . ?
C109 C108 C117 128.9(8) . . ?
C107 C108 C117 122.1(8) . . ?
C110 C109 C108 127.6(7) . . ?
C110 C109 C115 124.6(7) . . ?
C108 C109 C115 107.7(7) . . ?
C109 C110 C111 130.8(8) . . ?
C112 C111 C110 127.5(8) . . ?
C113 C112 C111 129.1(9) . . ?
C114 C113 C112 130.7(8) . . ?
C113 C114 C115 128.0(8) . . ?
C114 C115 C116 125.2(7) . . ?
C114 C115 C109 129.3(7) . . ?
C116 C115 C109 105.4(6) . . ?
C115 C116 C107 110.2(7) . . ?
C115 C116 S1 135.3(6) . . ?
C107 C116 S1 114.5(6) . . ?
C118 C117 C108 141.1(15) . . ?
O1 C119 C120 115.8(13) . . ?
O1 C119 C118 144(2) . . ?
C120 C119 C118 99.9(18) . . ?
C202 C201 C206 118.2(7) . . ?
C202 C201 S2 127.3(7) . . ?
C206 C201 S2 114.4(6) . . ?
C201 C202 C203 119.6(8) . . ?
C204 C203 C202 122.5(8) . . ?
C203 C204 C205 119.5(8) . . ?
C206 C205 C204 121.4(8) . . ?
C205 C206 C207 133.6(7) . . ?
C205 C206 C201 118.7(7) . . ?
C207 C206 C201 107.7(7) . . ?
C216 C207 C208 110.2(7) . . ?
C216 C207 C206 111.5(7) . . ?
C208 C207 C206 138.1(7) . . ?
C217 C208 C207 129.0(9) . . ?
C217 C208 C209 125.5(8) . . ?
C207 C208 C209 105.5(7) . . ?
C210 C209 C215 127.2(8) . . ?
C210 C209 C208 124.0(7) . . ?
C215 C209 C208 108.8(7) . . ?
C211 C210 C209 127.1(9) . . ?
C210 C211 C212 131.5(9) . . ?
C213 C212 C211 126.5(9) . . ?
C214 C213 C212 129.4(9) . . ?
C213 C214 C215 131.1(8) . . ?
C214 C215 C216 127.8(7) . . ?
C214 C215 C209 127.0(8) . . ?
C216 C215 C209 105.1(7) . . ?
C207 C216 C215 110.3(6) . . ?
C207 C216 S2 115.9(6) . . ?
C215 C216 S2 133.9(6) . . ?
C218 C217 C208 135.4(12) . . ?
C217 C218 C219 121.4(14) . . ?
O2 C219 C220 124.7(13) . . ?
O2 C219 C218 101.0(17) . . ?
C220 C219 C218 133.4(15) . . ?
C116 S1 C101 90.5(4) . . ?
C201 S2 C216 90.4(4) . . ?
C117 C118 C119 123.7(19) . . ?

loop_
_geom_bond_atom_site_label_1
_geom_bond_atom_site_label_2
_geom_bond_distance
_geom_bond_site_symmetry_2
_geom_bond_publ_flag
C101 C102 1.388(10) . ?
C101 C106 1.424(11) . ?
C101 S1 1.753(8) . ?
C102 C103 1.368(12) . ?
C103 C104 1.399(13) . ?
C104 C105 1.357(11) . ?
C105 C106 1.415(11) . ?
C106 C107 1.449(10) . ?
C107 C116 1.401(10) . ?
C107 C108 1.421(11) . ?
C108 C109 1.380(11) . ?
C108 C117 1.491(12) . ?
C109 C110 1.355(10) . ?
C109 C115 1.486(9) . ?
C110 C111 1.403(11) . ?
C111 C112 1.391(12) . ?
C112 C113 1.372(12) . ?
C113 C114 1.329(11) . ?
C114 C115 1.389(10) . ?
C115 C116 1.395(10) . ?
C116 S1 1.727(8) . ?
C117 C118 1.074(18) . ?
C119 O1 1.08(2) . ?
C119 C120 1.39(2) . ?
C119 C118 1.59(2) . ?
C201 C202 1.383(11) . ?
C201 C206 1.481(11) . ?
C201 S2 1.690(8) . ?
C202 C203 1.390(12) . ?
C203 C204 1.360(13) . ?
C204 C205 1.389(11) . ?
C205 C206 1.367(10) . ?
C206 C207 1.452(10) . ?
C207 C216 1.382(10) . ?
C207 C208 1.425(11) . ?
C208 C217 1.409(11) . ?
C208 C209 1.460(11) . ?
C209 C210 1.410(11) . ?
C209 C215 1.457(10) . ?
C210 C211 1.354(12) . ?
C211 C212 1.406(13) . ?
C212 C213 1.385(12) . ?
C213 C214 1.338(11) . ?
C214 C215 1.364(10) . ?
C215 C216 1.436(10) . ?
C216 S2 1.711(7) . ?
C217 C218 1.246(15) . ?
C218 C219 1.586(18) . ?
C219 O2 1.25(2) . ?
C219 C220 1.37(2) . ?

loop_
_cod_changelog_entry_id
_cod_changelog_entry_author
_cod_changelog_entry_date
_cod_changelog_entry_text
1 'Vaitkus, Antanas' 2022-05-06T21:25:00+03:00 'Updated bibliographic information.'
2 'Vaitkus, Antanas' 2022-05-07T03:54:00+03:00
;
 Replaced the '&#x00A5;' sequences with backslash symbols ('\')
 in multiple data values.
;
